data_4502165
loop_
_publ_author_name
'Landenberger, Kira B.'
'Matzger, Adam J.'

_publ_section_title
;
 Cocrystal Engineering of a Prototype Energetic Material: Supramolecular
 Chemistry of 2,4,6-Trinitrotoluene
;
_journal_issue 12
_journal_name_full 'Crystal Growth &amp; Design'
_journal_page_first 5341
_journal_paper_doi 10.1021/cg101300n
_journal_volume 10
_journal_year 2010
_chemical_formula_moiety 'C14 H12 S, C7 H5 N3 O6'
_chemical_formula_sum 'C21 H17 N3 O6 S'
_chemical_formula_weight 439.44
_chemical_melting_point 389.4
_chemical_name_common 'TNT : 4,6-dimethyldibenzothiophene'
_chemical_name_systematic
; 
 2,4,6-trinitrotoluene : 4,6-dimethyldibenzothiophene 
;
_space_group_IT_number 2
_symmetry_cell_setting triclinic
_symmetry_Int_Tables_number 2
_symmetry_space_group_name_Hall '-P 1'
_symmetry_space_group_name_H-M 'P -1'
_atom_sites_solution_hydrogens geom
_atom_sites_solution_primary direct
_atom_sites_solution_secondary difmap
_audit_creation_method SHELXL-97
_cell_angle_alpha 104.5420(10)
_cell_angle_beta 96.8790(10)
_cell_angle_gamma 91.3760(10)
_cell_formula_units_Z 2
_cell_length_a 7.22567(18)
_cell_length_b 9.3056(2)
_cell_length_c 15.1173(3)
_cell_measurement_reflns_used 7222
_cell_measurement_temperature 95(2)
_cell_measurement_theta_max 66.5
_cell_measurement_theta_min 6.5
_cell_volume 975.28(4)
_computing_cell_refinement PROCESS-AUTO
_computing_data_collection PROCESS-AUTO
_computing_data_reduction 'CrystalStructure 3.8'
_computing_publication_material 'CrystalStructure 3.8'
_computing_structure_refinement 'SHELXL-97 (Sheldrick, 1997)'
_computing_structure_solution SIR92
_diffrn_ambient_temperature 95(2)
_diffrn_detector_area_resol_mean 10.00
_diffrn_measured_fraction_theta_full 0.915
_diffrn_measured_fraction_theta_max 0.915
_diffrn_measurement_device_type 'Rigaku RAXIS-RAPID'
_diffrn_measurement_method \w
_diffrn_radiation_monochromator graphite
_diffrn_radiation_source 'fine-focus sealed tube'
_diffrn_radiation_type CuK\a
_diffrn_radiation_wavelength 1.54187
_diffrn_reflns_av_R_equivalents 0.0433
_diffrn_reflns_av_sigmaI/netI 0.0638
_diffrn_reflns_limit_h_max 8
_diffrn_reflns_limit_h_min -5
_diffrn_reflns_limit_k_max 10
_diffrn_reflns_limit_k_min -11
_diffrn_reflns_limit_l_max 17
_diffrn_reflns_limit_l_min -17
_diffrn_reflns_number 9664
_diffrn_reflns_theta_full 66.55
_diffrn_reflns_theta_max 66.55
_diffrn_reflns_theta_min 6.53
_exptl_absorpt_coefficient_mu 1.889
_exptl_absorpt_correction_T_max 0.9632
_exptl_absorpt_correction_T_min 0.6394
_exptl_absorpt_correction_type multi-scan
_exptl_absorpt_process_details
;
    Higashi, T. (1995). Program for Absorption Correction.
    Rigaku Corporation, Tokyo, Japan.
;
_exptl_crystal_colour yellow
_exptl_crystal_density_diffrn 1.496
_exptl_crystal_density_method 'not measured'
_exptl_crystal_description blade
_exptl_crystal_F_000 456
_exptl_crystal_size_max 0.26
_exptl_crystal_size_mid 0.06
_exptl_crystal_size_min 0.02
_refine_diff_density_max 0.459
_refine_diff_density_min -0.515
_refine_diff_density_rms 0.079
_refine_ls_extinction_method none
_refine_ls_goodness_of_fit_ref 1.070
_refine_ls_hydrogen_treatment riding
_refine_ls_matrix_type full
_refine_ls_number_parameters 281
_refine_ls_number_reflns 3145
_refine_ls_number_restraints 0
_refine_ls_restrained_S_all 1.070
_refine_ls_R_factor_all 0.0801
_refine_ls_R_factor_gt 0.0592
_refine_ls_shift/su_max 0.000
_refine_ls_shift/su_mean 0.000
_refine_ls_structure_factor_coef Fsqd
_refine_ls_weighting_details 'calc w=1/[\s^2^(Fo^2^)+(0.0987P)^2^+0.0000P] where P=(Fo^2^+2Fc^2^)/3'
_refine_ls_weighting_scheme calc
_refine_ls_wR_factor_gt 0.1551
_refine_ls_wR_factor_ref 0.1850
_reflns_number_gt 2241
_reflns_number_total 3145
_reflns_threshold_expression >2sigma(I)
_cod_data_source_file cg101300n_si_002.cif
_cod_data_source_block TNT:46DMDBT
_cod_database_code 4502165

loop_
_symmetry_equiv_pos_as_xyz
'x, y, z'
'-x, -y, -z'

loop_
_atom_site_label
_atom_site_type_symbol
_atom_site_fract_x
_atom_site_fract_y
_atom_site_fract_z
_atom_site_U_iso_or_equiv
_atom_site_adp_type
_atom_site_occupancy
_atom_site_symmetry_multiplicity
_atom_site_calc_flag
_atom_site_refinement_flags
S1 S 0.42097(13) 0.14034(9) 0.13071(5) 0.0294(3) Uani 1 1 d .
O1 O 1.1020(4) -0.1535(3) 0.16137(19) 0.0481(8) Uani 1 1 d .
O2 O 0.9226(4) -0.0803(3) 0.05851(16) 0.0449(7) Uani 1 1 d .
O3 O 0.7948(4) 0.4255(3) 0.10196(17) 0.0473(8) Uani 1 1 d .
O4 O 0.8283(4) 0.5741(3) 0.23966(18) 0.0458(8) Uani 1 1 d .
O5 O 0.9196(4) 0.3483(3) 0.49933(16) 0.0424(7) Uani 1 1 d .
O6 O 1.1728(4) 0.2282(3) 0.48927(17) 0.0531(8) Uani 1 1 d .
N1 N 1.0021(4) -0.0629(3) 0.1366(2) 0.0343(8) Uani 1 1 d .
N2 N 0.8353(4) 0.4511(3) 0.1855(2) 0.0374(8) Uani 1 1 d .
N3 N 1.0309(5) 0.2719(3) 0.4549(2) 0.0382(8) Uani 1 1 d .
C1 C 1.0665(5) -0.0342(4) 0.3430(2) 0.0380(10) Uani 1 1 d .
H1 H 1.0353 -0.0103 0.4062 0.046 Uiso 1 1 calc R
H2 H 1.2004 -0.0489 0.3439 0.046 Uiso 1 1 calc R
H3 H 0.9956 -0.1253 0.3067 0.046 Uiso 1 1 calc R
C2 C 1.0171(5) 0.0928(4) 0.2999(2) 0.0277(8) Uani 1 1 d .
C3 C 0.9786(5) 0.0790(4) 0.2054(2) 0.0285(8) Uani 1 1 d .
C4 C 0.9214(5) 0.1923(4) 0.1656(2) 0.0284(8) Uani 1 1 d .
H4 H 0.8998 0.1770 0.1006 0.034 Uiso 1 1 calc R
C5 C 0.8973(5) 0.3283(4) 0.2244(2) 0.0276(8) Uani 1 1 d .
C6 C 0.9318(5) 0.3534(4) 0.3190(2) 0.0286(8) Uani 1 1 d .
H5 H 0.9157 0.4477 0.3588 0.034 Uiso 1 1 calc R
C7 C 0.9906(5) 0.2359(4) 0.3532(2) 0.0277(8) Uani 1 1 d .
C8 C 0.3886(5) 0.3148(4) 0.2031(2) 0.0261(8) Uani 1 1 d .
C9 C 0.3227(5) 0.4372(4) 0.1735(2) 0.0303(9) Uani 1 1 d .
C10 C 0.3012(5) 0.5654(4) 0.2418(2) 0.0340(9) Uani 1 1 d .
H9 H 0.2575 0.6511 0.2243 0.041 Uiso 1 1 calc R
C11 C 0.3425(5) 0.5707(4) 0.3351(2) 0.0373(10) Uani 1 1 d .
H10 H 0.3256 0.6596 0.3799 0.045 Uiso 1 1 calc R
C12 C 0.4077(5) 0.4488(4) 0.3634(2) 0.0345(9) Uani 1 1 d .
H11 H 0.4363 0.4538 0.4272 0.041 Uiso 1 1 calc R
C13 C 0.4310(5) 0.3180(4) 0.2968(2) 0.0277(8) Uani 1 1 d .
C14 C 0.4910(5) 0.1768(4) 0.3101(2) 0.0297(9) Uani 1 1 d .
C15 C 0.5464(5) 0.1359(4) 0.3923(2) 0.0313(9) Uani 1 1 d .
H12 H 0.5471 0.2058 0.4502 0.038 Uiso 1 1 calc R
C16 C 0.5995(5) -0.0062(4) 0.3881(2) 0.0343(9) Uani 1 1 d .
H13 H 0.6376 -0.0337 0.4437 0.041 Uiso 1 1 calc R
C17 C 0.5984(5) -0.1111(4) 0.3034(2) 0.0326(9) Uani 1 1 d .
H14 H 0.6353 -0.2087 0.3026 0.039 Uiso 1 1 calc R
C18 C 0.5440(5) -0.0750(4) 0.2202(2) 0.0297(9) Uani 1 1 d .
C19 C 0.4916(5) 0.0719(4) 0.2256(2) 0.0256(8) Uani 1 1 d .
C20 C 0.2783(5) 0.4311(4) 0.0733(2) 0.0344(9) Uani 1 1 d .
H6 H 0.1878 0.3478 0.0436 0.041 Uiso 1 1 calc R
H7 H 0.3928 0.4173 0.0441 0.041 Uiso 1 1 calc R
H8 H 0.2252 0.5243 0.0666 0.041 Uiso 1 1 calc R
C21 C 0.5391(6) -0.1875(4) 0.1285(2) 0.0390(10) Uani 1 1 d .
H15 H 0.6114 -0.2721 0.1365 0.047 Uiso 1 1 calc R
H16 H 0.5931 -0.1412 0.0852 0.047 Uiso 1 1 calc R
H17 H 0.4095 -0.2222 0.1040 0.047 Uiso 1 1 calc R

loop_
_atom_site_aniso_label
_atom_site_aniso_U_11
_atom_site_aniso_U_22
_atom_site_aniso_U_33
_atom_site_aniso_U_23
_atom_site_aniso_U_13
_atom_site_aniso_U_12
S1 0.0344(7) 0.0309(5) 0.0231(5) 0.0073(4) 0.0031(4) 0.0022(4)
O1 0.052(2) 0.0346(15) 0.0551(18) 0.0090(13) 0.0008(14) 0.0077(13)
O2 0.057(2) 0.0434(16) 0.0272(14) -0.0009(12) -0.0021(13) -0.0041(14)
O3 0.059(2) 0.0580(18) 0.0322(15) 0.0243(13) 0.0057(13) 0.0113(15)
O4 0.050(2) 0.0359(16) 0.0529(18) 0.0127(13) 0.0068(14) 0.0164(14)
O5 0.048(2) 0.0459(16) 0.0295(14) 0.0013(12) 0.0078(13) 0.0004(13)
O6 0.049(2) 0.079(2) 0.0326(15) 0.0195(14) -0.0035(14) 0.0208(16)
N1 0.034(2) 0.0297(17) 0.0351(18) 0.0023(14) 0.0020(15) -0.0061(14)
N2 0.037(2) 0.0388(19) 0.042(2) 0.0181(16) 0.0087(16) 0.0071(15)
N3 0.043(2) 0.043(2) 0.0284(17) 0.0096(15) 0.0056(16) 0.0017(16)
C1 0.037(3) 0.041(2) 0.041(2) 0.0230(18) 0.0006(18) 0.0008(18)
C2 0.024(2) 0.033(2) 0.0282(19) 0.0104(15) 0.0070(15) 0.0006(16)
C3 0.029(2) 0.0281(19) 0.0284(19) 0.0073(15) 0.0032(16) -0.0041(16)
C4 0.024(2) 0.037(2) 0.0219(18) 0.0046(15) 0.0024(15) -0.0005(16)
C5 0.024(2) 0.0301(19) 0.0329(19) 0.0135(16) 0.0061(16) 0.0071(16)
C6 0.026(2) 0.0314(19) 0.0297(19) 0.0088(15) 0.0059(16) 0.0001(16)
C7 0.021(2) 0.038(2) 0.0224(18) 0.0051(15) 0.0011(14) -0.0009(16)
C8 0.024(2) 0.0319(19) 0.0239(18) 0.0109(15) 0.0038(15) -0.0038(15)
C9 0.029(2) 0.033(2) 0.0277(19) 0.0074(15) 0.0009(16) -0.0005(16)
C10 0.037(3) 0.031(2) 0.034(2) 0.0078(16) 0.0071(17) 0.0007(17)
C11 0.048(3) 0.033(2) 0.029(2) 0.0015(16) 0.0111(18) -0.0003(18)
C12 0.044(3) 0.036(2) 0.0216(18) 0.0038(15) 0.0043(17) -0.0072(18)
C13 0.031(2) 0.0293(19) 0.0230(17) 0.0077(15) 0.0021(15) -0.0036(16)
C14 0.032(2) 0.035(2) 0.0201(17) 0.0064(15) -0.0020(15) -0.0065(16)
C15 0.024(2) 0.042(2) 0.0271(19) 0.0102(16) -0.0011(15) -0.0046(17)
C16 0.025(2) 0.048(2) 0.035(2) 0.0207(18) 0.0030(17) -0.0004(17)
C17 0.032(2) 0.036(2) 0.034(2) 0.0147(16) 0.0080(17) 0.0057(17)
C18 0.014(2) 0.039(2) 0.037(2) 0.0105(17) 0.0065(16) 0.0037(16)
C19 0.016(2) 0.035(2) 0.0280(18) 0.0116(15) 0.0043(14) 0.0015(15)
C20 0.036(3) 0.038(2) 0.031(2) 0.0091(16) 0.0047(17) 0.0057(18)
C21 0.047(3) 0.034(2) 0.038(2) 0.0090(17) 0.0140(19) 0.0080(19)

loop_
_atom_type_symbol
_atom_type_description
_atom_type_scat_dispersion_real
_atom_type_scat_dispersion_imag
_atom_type_scat_source
C C 0.0181 0.0091 'International Tables Vol C Tables 4.2.6.8 and 6.1.1.4'
H H 0.0000 0.0000 'International Tables Vol C Tables 4.2.6.8 and 6.1.1.4'
N N 0.0311 0.0180 'International Tables Vol C Tables 4.2.6.8 and 6.1.1.4'
O O 0.0492 0.0322 'International Tables Vol C Tables 4.2.6.8 and 6.1.1.4'
S S 0.3331 0.5567 'International Tables Vol C Tables 4.2.6.8 and 6.1.1.4'

loop_
_geom_angle_atom_site_label_1
_geom_angle_atom_site_label_2
_geom_angle_atom_site_label_3
_geom_angle
C19 S1 C8 90.81(15)
O2 N1 O1 124.1(3)
O2 N1 C3 117.8(3)
O1 N1 C3 118.1(3)
O3 N2 O4 124.2(3)
O3 N2 C5 118.2(3)
O4 N2 C5 117.6(3)
O6 N3 O5 124.3(3)
O6 N3 C7 118.5(3)
O5 N3 C7 117.1(3)
C2 C1 H1 109.5
C2 C1 H2 109.5
H1 C1 H2 109.5
C2 C1 H3 109.5
H1 C1 H3 109.5
H2 C1 H3 109.5
C3 C2 C7 112.9(3)
C3 C2 C1 124.7(3)
C7 C2 C1 122.1(3)
C4 C3 C2 125.1(3)
C4 C3 N1 113.3(3)
C2 C3 N1 121.6(3)
C5 C4 C3 117.2(3)
C5 C4 H4 121.4
C3 C4 H4 121.4
C4 C5 C6 122.2(3)
C4 C5 N2 119.2(3)
C6 C5 N2 118.7(3)
C7 C6 C5 117.1(3)
C7 C6 H5 121.4
C5 C6 H5 121.4
C6 C7 C2 125.4(3)
C6 C7 N3 114.3(3)
C2 C7 N3 120.2(3)
C9 C8 C13 122.6(3)
C9 C8 S1 125.2(3)
C13 C8 S1 112.2(2)
C10 C9 C8 116.8(3)
C10 C9 C20 121.5(3)
C8 C9 C20 121.7(3)
C9 C10 C11 121.4(3)
C9 C10 H9 119.3
C11 C10 H9 119.3
C12 C11 C10 121.1(3)
C12 C11 H10 119.4
C10 C11 H10 119.4
C11 C12 C13 119.0(3)
C11 C12 H11 120.5
C13 C12 H11 120.5
C12 C13 C8 119.0(3)
C12 C13 C14 128.6(3)
C8 C13 C14 112.4(3)
C19 C14 C15 119.3(3)
C19 C14 C13 111.1(3)
C15 C14 C13 129.6(3)
C16 C15 C14 119.4(3)
C16 C15 H12 120.3
C14 C15 H12 120.3
C15 C16 C17 121.2(3)
C15 C16 H13 119.4
C17 C16 H13 119.4
C18 C17 C16 121.3(3)
C18 C17 H14 119.4
C16 C17 H14 119.4
C17 C18 C19 116.9(3)
C17 C18 C21 121.9(3)
C19 C18 C21 121.1(3)
C14 C19 C18 122.0(3)
C14 C19 S1 113.6(2)
C18 C19 S1 124.5(3)
C9 C20 H6 109.5
C9 C20 H7 109.5
H6 C20 H7 109.5
C9 C20 H8 109.5
H6 C20 H8 109.5
H7 C20 H8 109.5
C18 C21 H15 109.5
C18 C21 H16 109.5
H15 C21 H16 109.5
C18 C21 H17 109.5
H15 C21 H17 109.5
H16 C21 H17 109.5

loop_
_geom_bond_atom_site_label_1
_geom_bond_atom_site_label_2
_geom_bond_distance
S1 C19 1.738(3)
S1 C8 1.754(3)
O1 N1 1.223(4)
O2 N1 1.219(3)
O3 N2 1.223(3)
O4 N2 1.235(3)
O5 N3 1.233(4)
O6 N3 1.219(4)
N1 C3 1.490(4)
N2 C5 1.467(4)
N3 C7 1.481(4)
C1 C2 1.516(4)
C1 H1 0.9800
C1 H2 0.9800
C1 H3 0.9800
C2 C3 1.394(4)
C2 C7 1.403(4)
C3 C4 1.387(5)
C4 C5 1.380(4)
C4 H4 0.9500
C5 C6 1.380(4)
C6 C7 1.377(5)
C6 H5 0.9500
C8 C9 1.398(5)
C8 C13 1.405(4)
C9 C10 1.393(4)
C9 C20 1.497(4)
C10 C11 1.394(5)
C10 H9 0.9500
C11 C12 1.384(5)
C11 H10 0.9500
C12 C13 1.400(4)
C12 H11 0.9500
C13 C14 1.448(5)
C14 C19 1.401(4)
C14 C15 1.405(4)
C15 C16 1.373(5)
C15 H12 0.9500
C16 C17 1.401(5)
C16 H13 0.9500
C17 C18 1.396(5)
C17 H14 0.9500
C18 C19 1.413(5)
C18 C21 1.509(5)
C20 H6 0.9800
C20 H7 0.9800
C20 H8 0.9800
C21 H15 0.9800
C21 H16 0.9800
C21 H17 0.9800

loop_
_geom_torsion_atom_site_label_1
_geom_torsion_atom_site_label_2
_geom_torsion_atom_site_label_3
_geom_torsion_atom_site_label_4
_geom_torsion
C7 C2 C3 C4 0.6(6)
C1 C2 C3 C4 175.5(3)
C7 C2 C3 N1 178.6(3)
C1 C2 C3 N1 -6.5(6)
O2 N1 C3 C4 -20.3(5)
O1 N1 C3 C4 158.5(3)
O2 N1 C3 C2 161.5(3)
O1 N1 C3 C2 -19.7(5)
C2 C3 C4 C5 -1.4(6)
N1 C3 C4 C5 -179.6(3)
C3 C4 C5 C6 1.4(5)
C3 C4 C5 N2 -179.4(3)
O3 N2 C5 C4 4.9(5)
O4 N2 C5 C4 -174.8(3)
O3 N2 C5 C6 -175.9(3)
O4 N2 C5 C6 4.5(5)
C4 C5 C6 C7 -0.5(6)
N2 C5 C6 C7 -179.7(3)
C5 C6 C7 C2 -0.4(6)
C5 C6 C7 N3 178.1(3)
C3 C2 C7 C6 0.4(6)
C1 C2 C7 C6 -174.7(3)
C3 C2 C7 N3 -178.1(3)
C1 C2 C7 N3 6.8(5)
O6 N3 C7 C6 -135.3(4)
O5 N3 C7 C6 42.7(5)
O6 N3 C7 C2 43.3(5)
O5 N3 C7 C2 -138.7(3)
C19 S1 C8 C9 -178.1(3)
C19 S1 C8 C13 -0.1(3)
C13 C8 C9 C10 0.4(6)
S1 C8 C9 C10 178.2(3)
C13 C8 C9 C20 -179.9(3)
S1 C8 C9 C20 -2.2(5)
C8 C9 C10 C11 -0.4(6)
C20 C9 C10 C11 180.0(4)
C9 C10 C11 C12 0.4(6)
C10 C11 C12 C13 -0.4(6)
C11 C12 C13 C8 0.4(5)
C11 C12 C13 C14 -177.9(4)
C9 C8 C13 C12 -0.4(6)
S1 C8 C13 C12 -178.5(3)
C9 C8 C13 C14 178.1(3)
S1 C8 C13 C14 0.1(4)
C12 C13 C14 C19 178.4(4)
C8 C13 C14 C19 0.0(5)
C12 C13 C14 C15 -2.2(7)
C8 C13 C14 C15 179.4(4)
C19 C14 C15 C16 -0.2(5)
C13 C14 C15 C16 -179.6(4)
C14 C15 C16 C17 -0.4(6)
C15 C16 C17 C18 0.3(6)
C16 C17 C18 C19 0.3(5)
C16 C17 C18 C21 -179.0(3)
C15 C14 C19 C18 0.8(5)
C13 C14 C19 C18 -179.7(3)
C15 C14 C19 S1 -179.6(3)
C13 C14 C19 S1 -0.1(4)
C17 C18 C19 C14 -0.9(5)
C21 C18 C19 C14 178.5(3)
C17 C18 C19 S1 179.6(3)
C21 C18 C19 S1 -1.1(5)
C8 S1 C19 C14 0.1(3)
C8 S1 C19 C18 179.7(3)
